data_4020131
loop_
_publ_author_name
'Maryiam Qadir'
'Jonathan Cobb'
'Peter W. Sheldrake'
'Neil Whittall'
'Andrew J. P. White'
'King Kuok (Mimi) Hii'
'Peter N. Horton'
'Michael B. Hursthouse'

_journal_name_full 'Journal of Organic Chemistry'
_journal_page_first 1545
_journal_page_last 1551
_journal_paper_doi 10.1021/jo048118b
_journal_volume 70
_journal_year 2005
_chemical_formula_moiety 'C17 H17 N O'
_chemical_formula_sum 'C17 H17 N O'
_chemical_formula_weight 251.32
_space_group_IT_number 14
_symmetry_cell_setting monoclinic
_symmetry_space_group_name_Hall '-P 2ybc'
_symmetry_space_group_name_H-M 'P 1 21/c 1'
_atom_sites_solution_hydrogens geom
_atom_sites_solution_primary direct
_atom_sites_solution_secondary difmap
_cell_angle_alpha 90.00
_cell_angle_beta 99.3150(10)
_cell_angle_gamma 90.00
_cell_formula_units_Z 4
_cell_length_a 6.19210(10)
_cell_length_b 15.5228(3)
_cell_length_c 14.0870(3)
_cell_measurement_reflns_used 3042
_cell_measurement_temperature 120(2)
_cell_measurement_theta_max 27.485
_cell_measurement_theta_min 2.910
_cell_volume 1336.17(4)
_diffrn_ambient_temperature 120(2)
_diffrn_detector_area_resol_mean 9.091
_diffrn_measurement_device_type 'Nonius KappaCCD Area Detector'
_diffrn_measurement_method '\f and \w scans to fill Ewald Sphere'
_diffrn_radiation_monochromator graphite
_diffrn_radiation_source 'Nonius FR591 rotating anode'
_diffrn_radiation_type MoK\a
_diffrn_radiation_wavelength 0.71073
_diffrn_reflns_av_R_equivalents 0.0871
_diffrn_reflns_av_sigmaI/netI 0.0605
_diffrn_reflns_limit_h_max 7
_diffrn_reflns_limit_h_min -8
_diffrn_reflns_limit_k_max 20
_diffrn_reflns_limit_k_min -18
_diffrn_reflns_limit_l_max 18
_diffrn_reflns_limit_l_min -18
_diffrn_reflns_number 14307
_diffrn_reflns_theta_max 27.48
_diffrn_reflns_theta_min 2.93
_diffrn_standards_decay_% ?
_diffrn_standards_interval_count ?
_diffrn_standards_interval_time ?
_diffrn_standards_number ?
_exptl_absorpt_coefficient_mu 0.077
_exptl_absorpt_correction_T_max 0.9938
_exptl_absorpt_correction_T_min 0.9847
_exptl_absorpt_correction_type multi-scan
_exptl_absorpt_process_details 'SORTAV Blessing (1997)'
_exptl_crystal_colour Colourless
_exptl_crystal_density_diffrn 1.249
_exptl_crystal_density_meas ?
_exptl_crystal_density_method 'not measured'
_exptl_crystal_description Shard
_exptl_crystal_F_000 536
_exptl_crystal_size_max 0.20
_exptl_crystal_size_mid 0.18
_exptl_crystal_size_min 0.08
_refine_ls_extinction_coef 0.054(5)
_refine_ls_extinction_expression Fc^*^=kFc[1+0.001xFc^2^\l^3^/sin(2\q)]^-1/4^
_refine_ls_extinction_method SHELXL
_refine_ls_goodness_of_fit_ref 1.046
_refine_ls_hydrogen_treatment mixed
_refine_ls_matrix_type full
_refine_ls_number_parameters 173
_refine_ls_number_reflns 3038
_refine_ls_number_restraints 0
_refine_ls_restrained_S_all 1.046
_refine_ls_R_factor_all 0.0624
_refine_ls_R_factor_gt 0.0497
_refine_ls_shift/su_max 0.000
_refine_ls_shift/su_mean 0.000
_refine_ls_structure_factor_coef Fsqd
_refine_ls_weighting_details 'calc w=1/[\s^2^(Fo^2^)+(0.0386P)^2^+0.5236P] where P=(Fo^2^+2Fc^2^)/3'
_refine_ls_weighting_scheme calc
_refine_ls_wR_factor_gt 0.1173
_refine_ls_wR_factor_ref 0.1274
_reflns_number_gt 2470
_reflns_number_total 3038
_reflns_threshold_expression >2sigma(I)
_cod_depositor_comments
;
The following automatic conversions were performed:
'_symmetry_cell_setting' value 'Monoclinic' changed to 'monoclinic'
according to '/home/saulius/struct/CIF-dictionaries/cif_core.dic'
dictionary named 'cif_core.dic' version 2.4.1 from 2010-06-29.

Automatic conversion script
Id: cif_fix_enum 1527 2010-12-29 10:47:43Z saulius 
;
_cod_original_sg_symbol_H-M 'P 21/c'
_cod_database_code 4020131

loop_
_symmetry_equiv_pos_as_xyz
'x, y, z'
'-x, y+1/2, -z+1/2'
'-x, -y, -z'
'x, -y-1/2, z-1/2'

loop_
_atom_site_label
_atom_site_type_symbol
_atom_site_fract_x
_atom_site_fract_y
_atom_site_fract_z
_atom_site_U_iso_or_equiv
_atom_site_adp_type
_atom_site_occupancy
_atom_site_symmetry_multiplicity
_atom_site_calc_flag
_atom_site_refinement_flags
_atom_site_disorder_assembly
_atom_site_disorder_group
C1 C 0.1177(2) 0.46616(9) 0.69233(9) 0.0223(3) Uani 1 1 d . . .
C2 C -0.1000(2) 0.48948(9) 0.66121(10) 0.0243(3) Uani 1 1 d . . .
C3 C -0.1557(2) 0.57620(9) 0.67039(11) 0.0289(3) Uani 1 1 d . . .
H3 H -0.3030 0.5938 0.6506 0.035 Uiso 1 1 calc R . .
C4 C -0.0004(3) 0.63702(9) 0.70769(11) 0.0313(4) Uani 1 1 d . . .
H4 H -0.0424 0.6955 0.7131 0.038 Uiso 1 1 calc R . .
C5 C 0.2149(3) 0.61292(9) 0.73702(10) 0.0295(3) Uani 1 1 d . . .
H5 H 0.3215 0.6545 0.7620 0.035 Uiso 1 1 calc R . .
C6 C 0.2735(2) 0.52702(9) 0.72948(10) 0.0253(3) Uani 1 1 d . . .
H6 H 0.4209 0.5098 0.7498 0.030 Uiso 1 1 calc R . .
C7 C -0.2734(2) 0.42464(10) 0.62109(11) 0.0293(3) Uani 1 1 d . . .
H7A H -0.4166 0.4544 0.6090 0.035 Uiso 1 1 calc R . .
H7B H -0.2818 0.3801 0.6707 0.035 Uiso 1 1 calc R . .
C8 C -0.2375(2) 0.37953(10) 0.52818(11) 0.0305(4) Uani 1 1 d . . .
H8A H -0.3762 0.3517 0.4988 0.037 Uiso 1 1 calc R . .
H8B H -0.2012 0.4236 0.4824 0.037 Uiso 1 1 calc R . .
C9 C -0.0573(2) 0.31190(10) 0.54196(11) 0.0298(4) Uani 1 1 d . . .
H9A H -0.0952 0.2672 0.5867 0.036 Uiso 1 1 calc R . .
H9B H -0.0521 0.2837 0.4793 0.036 Uiso 1 1 calc R . .
C10 C 0.1685(2) 0.34711(9) 0.58101(10) 0.0269(3) Uani 1 1 d . . .
H10A H 0.2784 0.3011 0.5789 0.032 Uiso 1 1 calc R . .
H10B H 0.2027 0.3948 0.5392 0.032 Uiso 1 1 calc R . .
C11 C 0.3062(2) 0.33250(9) 0.75289(10) 0.0249(3) Uani 1 1 d . . .
C12 C 0.2993(2) 0.35801(9) 0.85510(10) 0.0249(3) Uani 1 1 d . . .
C13 C 0.1078(2) 0.38426(9) 0.88652(11) 0.0275(3) Uani 1 1 d . . .
H13 H -0.0225 0.3919 0.8415 0.033 Uiso 1 1 calc R . .
C14 C 0.1070(3) 0.39935(10) 0.98343(11) 0.0317(4) Uani 1 1 d . . .
H14 H -0.0247 0.4162 1.0048 0.038 Uiso 1 1 calc R . .
C15 C 0.2971(3) 0.38990(11) 1.04915(12) 0.0368(4) Uani 1 1 d . . .
H15 H 0.2965 0.4009 1.1155 0.044 Uiso 1 1 calc R . .
C16 C 0.4882(3) 0.36433(12) 1.01810(12) 0.0417(4) Uani 1 1 d . . .
H16 H 0.6195 0.3587 1.0630 0.050 Uiso 1 1 calc R . .
C17 C 0.4885(3) 0.34691(11) 0.92183(11) 0.0342(4) Uani 1 1 d . . .
H17 H 0.6187 0.3273 0.9013 0.041 Uiso 1 1 calc R . .
N1 N 0.18540(18) 0.37890(7) 0.68053(8) 0.0235(3) Uani 1 1 d . . .
O1 O 0.41185(18) 0.26851(7) 0.73665(8) 0.0343(3) Uani 1 1 d . . .
